data_2108247
loop_
_publ_author_name
'Bell, Anthony M. T.'
'Henderson, C. Michael B.'

_publ_section_title
;
 Crystal structures of K~2~[<i>X</i>Si~5~O~12~] (<i>X</i> = Fe^2+^, Co,
 Zn) and Rb~2~[<i>X</i>Si~5~O~12~] (<i>X</i> = Mn) leucites: comparison of
 monoclinic <i>P</i>2~1~/<i>c</i> and <i>Ia</i>{\/overline 3}<i>d</i>
 polymorph structures and inverse relationship between tetrahedral cation
 (<i>T</i> = Si and <i>X</i>)---O bond distances and intertetrahedral
 <i>T</i>---O---<i>T</i> angles
;
_journal_coeditor_code PS5069
_journal_issue 3
_journal_name_full 'Acta Crystallographica Section B'
_journal_page_first
;
;
_journal_paper_doi 10.1107/S2052520618004092
_journal_volume 74
_journal_year 2018
_chemical_formula_moiety
;
Rb2 Mn1 Si5 O12
;
_chemical_formula_structural
;
Rb2 Mn1 Si5 O12
;
_chemical_formula_sum 'Mn O12 Rb2 Si5'
_chemical_formula_weight 557.9213
_chemical_name_common 'rubidium manganese silicon oxide'
_space_group_IT_number 230
_symmetry_cell_setting cubic
_symmetry_space_group_name_Hall '-I 4bd 2c 3'
_symmetry_space_group_name_H-M 'I a -3 d'
_cell_angle_alpha 90.00000
_cell_angle_beta 90.00000
_cell_angle_gamma 90.00000
_cell_formula_units_Z 8
_cell_length_a 13.5635(3)
_cell_length_b 13.5635(3)
_cell_length_c 13.5635(3)
_cell_measurement_temperature 293
_cell_volume 2495.26(10)
_computing_data_collection 'X'Pert Data Collector (PANalytical, 2006)'
_computing_molecular_graphics 'VESTA (Momma & Izumi, 2008)'
_computing_publication_material 'publCIF (Westrip, 2010)'
_computing_structure_refinement 'FULLPROF (Rodriguez-Carvajal, 2001)'
_diffrn_ambient_temperature 293
_diffrn_detector 'PANalytical X'Celerator'
_diffrn_measurement_device_type 'PANalytical X'Pert Pro MPD diffractometer'
_diffrn_radiation_monochromator graphite
_diffrn_radiation_type 'Cu K\a'
_diffrn_radiation_wavelength 1.5418
_diffrn_source 'X-ray tube'
_diffrn_source_target Cu
_exptl_crystal_density_diffrn 2.9723(1)
_exptl_crystal_density_method 'not measured'
_pd_char_colour 'pale brown-pink'
_pd_instr_location ' 'PANalytical X'Pert Pro MPD, MERI, Sheffield Hallam University''
_pd_meas_2theta_range_inc 0.016712
_pd_meas_2theta_range_max 99.99116
_pd_meas_2theta_range_min 15.11462
_pd_meas_number_of_points 5080
_pd_meas_scan_method cont
_pd_prep_pressure 100
_pd_prep_temperature 1193
_pd_proc_2theta_range_inc 0.016712
_pd_proc_2theta_range_max 100.1575
_pd_proc_2theta_range_min 15.2809
_pd_proc_ls_background_function 'linear interpolation'
_pd_proc_ls_profile_function 'T-C-H Pseudo-Voigt'
_pd_proc_ls_prof_R_factor 4.6794
_pd_proc_ls_prof_wR_expected 5.1369
_pd_proc_ls_prof_wR_factor 6.1444
_pd_proc_wavelength 1.540560
_pd_spec_mounting 'flat plate'
_pd_spec_mount_mode reflection
_pd_spec_shape irregular
_pd_spec_size_axial 10
_pd_spec_size_equat 10
_pd_spec_size_thick 0.1
_refine_ls_goodness_of_fit_all 1.1962
_refine_ls_number_parameters 38
_refine_ls_number_reflns 232
_refine_ls_number_restraints 0
_refine_ls_R_I_factor 8.9738
_cod_data_source_file ps5069sup1.cif
_cod_data_source_block II
_cod_original_cell_volume 2495.24(10)
_cod_original_formula_sum
;
Mn1 O12 Rb2 Si5 
;
_cod_database_code 2108247
_publcif_datablock.id {ef57fb79-12b9-4b22-9236-9d79d01069d7}

loop_
_symmetry_equiv_pos_as_xyz
x,y,z
x+1/2,-y+1/2,-z
-x,y+1/2,-z+1/2
-x+1/2,-y,z+1/2
y,z,x
-y+1/2,-z,x+1/2
y+1/2,-z+1/2,-x
-y,z+1/2,-x+1/2
z,x,y
-z,x+1/2,-y+1/2
-z+1/2,-x,y+1/2
z+1/2,-x+1/2,-y
y+1/4,x+1/4,z+1/4
-y+3/4,x+3/4,-z+1/4
y+3/4,-x+1/4,-z+3/4
-y+1/4,-x+3/4,z+3/4
z+1/4,y+1/4,x+1/4
-z+1/4,-y+3/4,x+3/4
-z+3/4,y+3/4,-x+1/4
z+3/4,-y+1/4,-x+3/4
x+1/4,z+1/4,y+1/4
x+3/4,-z+1/4,-y+3/4
-x+1/4,-z+3/4,y+3/4
-x+3/4,z+3/4,-y+1/4
-x,-y,-z
-x+1/2,y+1/2,z
x,-y+1/2,z+1/2
x+1/2,y,-z+1/2
-y,-z,-x
y+1/2,z,-x+1/2
-y+1/2,z+1/2,x
y,-z+1/2,x+1/2
-z,-x,-y
z,-x+1/2,y+1/2
z+1/2,x,-y+1/2
-z+1/2,x+1/2,y
-y+3/4,-x+3/4,-z+3/4
y+1/4,-x+1/4,z+3/4
-y+1/4,x+3/4,z+1/4
y+3/4,x+1/4,-z+1/4
-z+3/4,-y+3/4,-x+3/4
z+3/4,y+1/4,-x+1/4
z+1/4,-y+1/4,x+3/4
-z+1/4,y+3/4,x+1/4
-x+3/4,-z+3/4,-y+3/4
-x+1/4,z+3/4,y+1/4
x+3/4,z+1/4,-y+1/4
x+1/4,-z+1/4,y+3/4
x+1/2,y+1/2,z+1/2
x,-y,-z+1/2
-x+1/2,y,-z
-x,-y+1/2,z
y+1/2,z+1/2,x+1/2
-y,-z+1/2,x
y,-z,-x+1/2
-y+1/2,z,-x
z+1/2,x+1/2,y+1/2
-z+1/2,x,-y
-z,-x+1/2,y
z,-x,-y+1/2
y+3/4,x+3/4,z+3/4
-y+1/4,x+1/4,-z+3/4
y+1/4,-x+3/4,-z+1/4
-y+3/4,-x+1/4,z+1/4
z+3/4,y+3/4,x+3/4
-z+3/4,-y+1/4,x+1/4
-z+1/4,y+1/4,-x+3/4
z+1/4,-y+3/4,-x+1/4
x+3/4,z+3/4,y+3/4
x+1/4,-z+3/4,-y+1/4
-x+3/4,-z+1/4,y+1/4
-x+1/4,z+1/4,-y+3/4
-x+1/2,-y+1/2,-z+1/2
-x,y,z+1/2
x+1/2,-y,z
x,y+1/2,-z
-y+1/2,-z+1/2,-x+1/2
y,z+1/2,-x
-y,z,x+1/2
y+1/2,-z,x
-z+1/2,-x+1/2,-y+1/2
z+1/2,-x,y
z,x+1/2,-y
-z,x,y+1/2
-y+1/4,-x+1/4,-z+1/4
y+3/4,-x+3/4,z+1/4
-y+3/4,x+1/4,z+3/4
y+1/4,x+3/4,-z+3/4
-z+1/4,-y+1/4,-x+1/4
z+1/4,y+3/4,-x+3/4
z+3/4,-y+3/4,x+1/4
-z+3/4,y+1/4,x+3/4
-x+1/4,-z+1/4,-y+1/4
-x+3/4,z+1/4,y+3/4
x+1/4,z+3/4,-y+3/4
x+3/4,-z+3/4,y+1/4

loop_
_atom_site_label
_atom_site_fract_x
_atom_site_fract_y
_atom_site_fract_z
_atom_site_U_iso_or_equiv
_atom_site_occupancy
_atom_site_adp_type
_atom_site_type_symbol
Rb1 0.12500 0.12500 0.12500 0.1032(19) 1.00000 Uiso Rb
Si1 0.12500 0.6618(5) 0.5882(5) 0.088(3) 0.83328 Uiso Si
Mn1 0.12500 0.6618(5) 0.5882(5) 0.088(3) 0.16670 Uiso Mn
O1 0.4717(9) 0.3882(6) 0.1515(6) 0.119(5) 0.99998 Uiso O

loop_
_atom_type_symbol
_atom_type_scat_Cromer_Mann_a1
_atom_type_scat_Cromer_Mann_b1
_atom_type_scat_Cromer_Mann_a2
_atom_type_scat_Cromer_Mann_b2
_atom_type_scat_Cromer_Mann_a3
_atom_type_scat_Cromer_Mann_b3
_atom_type_scat_Cromer_Mann_a4
_atom_type_scat_Cromer_Mann_b4
_atom_type_scat_Cromer_Mann_c
_atom_type_scat_dispersion_real
_atom_type_scat_dispersion_imag
_atom_type_scat_source
rb 17.17840 1.78880 9.64350 17.31510 5.13990 0.27480 1.52920 164.93399 3.48730 -0.57400 1.60800 International_Tables_for_Crystallography_Vol.C(1991)_Tables_6.1.1.4_and_6.1.1.5
mn 11.28190 5.34090 7.35730 0.34320 3.01930 17.86740 2.24410 83.75430 1.08960 -0.56800 2.80800 International_Tables_for_Crystallography_Vol.C(1991)_Tables_6.1.1.4_and_6.1.1.5
si 6.29150 2.43860 3.03530 32.33370 1.98910 0.67850 1.54100 81.69370 1.14070 0.24400 0.33000 International_Tables_for_Crystallography_Vol.C(1991)_Tables_6.1.1.4_and_6.1.1.5
o 3.04850 13.27710 2.28680 5.70110 1.54630 0.32390 0.86700 32.90890 0.25080 0.04700 0.03200 International_Tables_for_Crystallography_Vol.C(1991)_Tables_6.1.1.4_and_6.1.1.5

loop_
_geom_angle_atom_site_label_1
_geom_angle_atom_site_label_2
_geom_angle_atom_site_label_3
_geom_angle
_geom_angle_site_symmetry_1
_geom_angle_site_symmetry_3
O1 Si1 O1 115.8(10) 4_565 15_465
O1 Si1 O1 112.1(9) 4_565 31_555
O1 Si1 O1 101.0(10) 4_565 96_455
O1 Si1 O1 100.7(8) 15_465 31_555
O1 Si1 O1 112.1(9) 15_465 96_455
O1 Si1 O1 115.8(10) 31_555 96_455
O1 Mn1 O1 115.8(10) 4_565 15_465
O1 Mn1 O1 112.1(9) 4_565 31_555
O1 Mn1 O1 101.0(10) 4_565 96_455
O1 Mn1 O1 100.7(8) 15_465 31_555
O1 Mn1 O1 112.1(9) 15_465 96_455
O1 Mn1 O1 115.8(10) 31_555 96_455
Si1 O1 Si1 139.4(6) 4_564 34_554
Si1 O1 Mn1 139.4(6) 4_564 34_554
Si1 O1 Mn1 139.4(6) 34_554 4_564
Mn1 O1 Mn1 139.4(6) 4_564 34_554

loop_
_geom_bond_atom_site_label_1
_geom_bond_atom_site_label_2
_geom_bond_distance
_geom_bond_site_symmetry_2
Rb1 O1 3.488(12) 14_545
Rb1 O1 3.488(8) 18_554
Rb1 O1 3.488(9) 22_455
Rb1 O1 3.488(9) 26_545
Rb1 O1 3.488(12) 30_455
Rb1 O1 3.488(8) 34_554
Rb1 O1 3.308(8) 61_444
Rb1 O1 3.308(12) 65_444
Rb1 O1 3.308(9) 69_444
Rb1 O1 3.308(9) 73_555
Rb1 O1 3.308(8) 77_555
Rb1 O1 3.308(12) 81_555
Si1 O1 1.708(12) 4_565
Si1 O1 1.596(11) 15_465
Si1 O1 1.596(11) 31_555
Si1 O1 1.708(12) 96_455
Mn1 O1 1.708(12) 4_565
Mn1 O1 1.596(11) 15_465
Mn1 O1 1.596(11) 31_555
Mn1 O1 1.708(12) 96_455

loop_
_pd_block_diffractogram_id
Rb2MnSi5O12drypd

_cod_database_fobs_code 2108247
